data_7042692
loop_
_publ_author_name
'Sietzen, Malte'
'Batke, Sonja'
'Antoni, Patrick W.'
'Wadepohl, Hubert'
'Ballmann, Joachim'

_publ_section_title
;
 Benzylene-linked [PNP] scaffolds and their cyclometalated zirconium and
 hafnium complexes
;
_journal_name_full 'Dalton Trans.'
_journal_paper_doi 10.1039/C7DT00413C
_journal_year 2017
_chemical_formula_sum 'C62 H69 B N P2 Zr'
_chemical_formula_weight 992.15
_chemical_properties_physical 'air-sensitive, moisture-sensitive'
_space_group_crystal_system triclinic
_space_group_IT_number 2
_space_group_name_Hall '-P 1'
_space_group_name_H-M_alt 'P -1'
_symmetry_cell_setting triclinic
_symmetry_space_group_name_Hall '-P 1'
_symmetry_space_group_name_H-M 'P -1'
_atom_sites_solution_hydrogens mixed
_atom_sites_solution_primary dual
_atom_sites_solution_secondary difmap
_audit_block_code ba_ms34
_audit_creation_date 2017-01-30
_audit_creation_method
;
Olex2 1.2
(compiled Mar  2 2017 14:00:58 for OlexSys, GUI svn.r5324)
;
_audit_update_record
;
2017-03-17 deposited with the CCDC.
2017-04-05 downloaded from the CCDC.
;
_cell_angle_alpha 67.552(2)
_cell_angle_beta 66.932(2)
_cell_angle_gamma 66.047(3)
_cell_formula_units_Z 4
_cell_length_a 17.3823(5)
_cell_length_b 17.7265(5)
_cell_length_c 21.7567(5)
_cell_measurement_reflns_used 36614
_cell_measurement_temperature 120(1)
_cell_measurement_theta_max 30.4910
_cell_measurement_theta_min 3.0150
_cell_volume 5435.2(3)
_computing_cell_refinement 'CrysAlisPro 1.171.38.43 (Rigaku OD, 2015)'
_computing_data_collection 'CrysAlisPro 1.171.38.43 (Rigaku OD, 2015)'
_computing_data_reduction 'CrysAlisPro 1.171.38.43 (Rigaku OD, 2015)'
_computing_molecular_graphics 'Olex2 (Dolomanov et al., 2009)'
_computing_publication_material 'encif (Wadepohl, 2009-17); encifer 1.5.2 (CCDC, 2016)'
_computing_structure_refinement 'ShelXL (Sheldrick, 2015)'
_computing_structure_solution 'SIR2014 (Giacovazzo et al., 2014)'
_diffrn_ambient_environment 'perfluoro polyether oil / N~2~'
_diffrn_ambient_temperature 120(1)
_diffrn_detector 'CCD plate'
_diffrn_detector_area_resol_mean 7.9621
_diffrn_detector_type Eos
_diffrn_measured_fraction_theta_full 0.999
_diffrn_measured_fraction_theta_max 0.995
_diffrn_measurement_details
;
List of Runs (angles in degrees, time in seconds):

  # Type    Start    End  Width  t~exp~   \w     \q     \k     \f   Frames
#--------------------------------------------------------------------------
  1  \w    -44.00   5.00   0.50   20.00    --   26.43 -79.00 -31.30   98
  2  \w     31.00  58.00   0.50   20.00    --   26.43 -79.00 -31.30   54
  3  \w      0.00  27.00   0.50   20.00    --   26.43 -79.00  45.44   54
  4  \w     33.00  58.00   0.50   20.00    --   26.43 -79.00  45.44   50
  5  \w    -38.00  58.00   0.50   20.00    --   26.43 -80.00  28.84  192
  6  \w    -44.00  58.00   0.50   20.00    --   26.43 -79.00 122.51  204
  7  \w     31.00  58.00   0.50   20.00    --   26.43 -80.00  76.22   54
  8  \w     -4.00  56.00   0.50   20.00    --   26.43  77.00  30.00  120
  9  \w     -4.00  54.00   0.50   20.00    --   26.43  77.00 -90.00  116
 10  \w     -4.00  32.00   0.50   20.00    --   26.43  77.00 150.00   72
 11  \w     69.00  95.00   0.50   20.00    --   26.43  77.00 150.00   52
 12  \w     14.00  95.00   0.50   20.00    --   26.43  57.00 -30.00  162
 13  \w     15.00  42.00   0.50   20.00    --   26.43  57.00  90.00   54
 14  \w     67.00  95.00   0.50   20.00    --   26.43  57.00-120.00   56
 15  \w     30.00  56.00   0.50   20.00    --   26.43 -77.00 -90.00   52
 16  \w      2.00  37.00   0.50   20.00    --   26.43  38.00 -30.00   70
 17  \w      7.00  58.00   0.50   20.00    --   26.43  77.00-180.00  102
 18  \w     70.00  97.00   0.50   20.00    --   26.43  77.00-180.00   54
 19  \w      2.00  99.00   0.50   20.00    --   26.43  38.00 120.00  194
 20  \w    -28.00  55.00   0.50   20.00    --   26.43 -77.00-120.00  166
 21  \w     24.00  56.00   0.50   20.00    --   26.43 -77.00 -60.00   64
 22  \w     60.00  86.00   0.50   20.00    --   26.43  77.00   0.00   52
 23  \w    -44.00  58.00   0.50   20.00    --   26.43 -80.00-162.10  204
 24  \w      1.00  99.00   0.50   20.00    --   26.43  38.00   0.00  196
 25  \w      5.00  95.00   0.50   20.00    --   26.43  57.00 120.00  180
 26  \w      1.00  99.00   0.50   20.00    --   26.43  38.00-120.00  196
 27  \w    -42.00  47.00   0.50   20.00    --   26.43 -57.00  90.00  178
 28  \w    -42.00  47.00   0.50   20.00    --   26.43 -57.00   0.00  178
 29  \w    -44.00  58.00   0.50   20.00    --   26.43 -80.00-162.10  204
 30  \w    -42.00 -17.00   0.50   20.00    --   26.43 -57.00 -90.00   50
 31  \w    -42.00  47.00   0.50   20.00    --   26.43 -57.00-150.00  178
;
_diffrn_measurement_device 'four-circle diffractometer'
_diffrn_measurement_device_type 'Agilent Agilent SuperNova, Dual, Cu at zero, Eos'
_diffrn_measurement_method '\w scans'
_diffrn_measurement_specimen_support 'polyimid foil'
_diffrn_orient_matrix_type 'CrysAlisPro convention (1999,Acta A55,543-557)'
_diffrn_orient_matrix_UB_11 0.0279539000
_diffrn_orient_matrix_UB_12 0.0256663000
_diffrn_orient_matrix_UB_13 -0.0114792000
_diffrn_orient_matrix_UB_21 0.0371615000
_diffrn_orient_matrix_UB_22 -0.0361274000
_diffrn_orient_matrix_UB_23 -0.0053629000
_diffrn_orient_matrix_UB_31 -0.0011867000
_diffrn_orient_matrix_UB_32 0.0098920000
_diffrn_orient_matrix_UB_33 -0.0344948000
_diffrn_radiation_monochromator mirror
_diffrn_radiation_probe x-ray
_diffrn_radiation_type 'Mo K\a'
_diffrn_radiation_wavelength 0.71073
_diffrn_reflns_av_R_equivalents 0.0928
_diffrn_reflns_av_unetI/netI 0.0625
_diffrn_reflns_Laue_measured_fraction_full 0.999
_diffrn_reflns_Laue_measured_fraction_max 0.995
_diffrn_reflns_limit_h_max 24
_diffrn_reflns_limit_h_min -24
_diffrn_reflns_limit_k_max 25
_diffrn_reflns_limit_k_min -25
_diffrn_reflns_limit_l_max 31
_diffrn_reflns_limit_l_min -31
_diffrn_reflns_number 243662
_diffrn_reflns_point_group_measured_fraction_full 0.999
_diffrn_reflns_point_group_measured_fraction_max 0.995
_diffrn_reflns_theta_full 25.242
_diffrn_reflns_theta_max 30.577
_diffrn_reflns_theta_min 2.595
_diffrn_source 'microfocus X-Ray tube'
_diffrn_source_type 'Agilent Agilent SuperNova (Mo) X-ray Source'
_exptl_absorpt_coefficient_mu 0.300
_exptl_absorpt_correction_T_max 0.984
_exptl_absorpt_correction_T_min 0.950
_exptl_absorpt_correction_type gaussian
_exptl_absorpt_process_details
;
CrysAlisPro 1.171.38.43 (Rigaku Oxford Diffraction, 2015)
Numerical absorption correction based on gaussian integration over
 a multifaceted crystal model (Busing & Levy, 1957).
Empirical absorption correction using spherical harmonics,
 implemented in SCALE3 ABSPACK scaling algorithm.
;
_exptl_crystal_colour 'dark yellow'
_exptl_crystal_density_diffrn 1.212
_exptl_crystal_description irregular
_exptl_crystal_F_000 2092
_exptl_crystal_size_max 0.248
_exptl_crystal_size_mid 0.181
_exptl_crystal_size_min 0.068
_refine_diff_density_max 1.394
_refine_diff_density_min -0.525
_refine_diff_density_rms 0.072
_refine_ls_extinction_method none
_refine_ls_goodness_of_fit_ref 1.041
_refine_ls_hydrogen_treatment mixed
_refine_ls_matrix_type full
_refine_ls_number_parameters 1035
_refine_ls_number_reflns 33234
_refine_ls_number_restraints 57
_refine_ls_restrained_S_all 1.040
_refine_ls_R_factor_all 0.0758
_refine_ls_R_factor_gt 0.0506
_refine_ls_shift/su_max 0.002
_refine_ls_shift/su_mean 0.000
_refine_ls_structure_factor_coef Fsqd
_refine_ls_weighting_details 'w=1/[\s^2^(Fo^2^)+(0.0580P)^2^+0.1560P] where P=(Fo^2^+2Fc^2^)/3'
_refine_ls_weighting_scheme calc
_refine_ls_wR_factor_gt 0.1148
_refine_ls_wR_factor_ref 0.1247
_reflns_Friedel_coverage 0.000
_reflns_number_gt 23925
_reflns_number_total 33234
_reflns_threshold_expression 'I > 2\s(I)'
_cod_data_source_file c7dt00413c2.cif
_cod_data_source_block ba_ms34_sq
_cod_database_code 7042692
_audit_block_refno 2438
_shelx_space_group_comment
;
The symmetry employed for this shelxl refinement is uniquely defined
by the following loop, which should always be used as a source of
symmetry information in preference to the above space-group names.
They are only intended as comments.
;
_shelx_estimated_absorpt_t_max 0.971
_shelx_estimated_absorpt_t_min 0.971
_reflns_odcompleteness_completeness 99.89
_reflns_odcompleteness_iscentric 1
_reflns_odcompleteness_theta 26.32
_shelxl_version_number 2016/6
_olex2_refinement_description
;
1. Fixed Uiso
 At 1.2 times of:
  All C(H) groups, All C(H,H) groups
 At 1.5 times of:
  All C(H,H,H) groups
2. Rigid body (RIGU) restrains
 C101, C102, C103, C104, C105, C106, C201, C202, C203, C204, C205
 with sigma for 1-2 distances of 0.004 and sigma for 1-3 distances of 0.004
3.a Ternary CH refined with riding coordinates:
 C26(H26), C76(H76)
3.b Secondary CH2 refined with riding coordinates:
 C7(H7A,H7B), C57(H57A,H57B)
3.c Aromatic/amide H refined with riding coordinates:
 C3(H3), C4(H4), C5(H5), C6(H6), C9(H9), C10(H10), C11(H11), C12(H12),
 C13(H13), C15(H15), C16(H16), C17(H17), C18(H18), C19(H19), C22(H22), C23(H23),
  C24(H24), C25(H25), C28(H28), C29(H29), C30(H30), C31(H31), C32(H32),
 C34(H34), C35(H35), C36(H36), C37(H37), C38(H38), C53(H53), C54(H54), C55(H55),
  C56(H56), C59(H59), C60(H60), C61(H61), C62(H62), C63(H63), C65(H65),
 C66(H66), C67(H67), C68(H68), C69(H69), C72(H72), C73(H73), C74(H74), C75(H75),
  C78(H78), C79(H79), C80(H80), C81(H81), C82(H82), C84(H84), C85(H85),
 C86(H86), C87(H87), C88(H88), C101(H101), C102(H102), C103(H103), C104(H104),
 C105(H105), C106(H106), C201(H201), C202(H202), C203(H203), C204(H204),
 C205(H205), C206(H206)
3.d Fitted hexagon refined as free rotating group:
 C101(C102,C103,C104,C105,C106), C201(C202,C203,C204,C205,C206)
3.e Idealised Me refined as rotating group:
 C40(H40A,H40B,H40C), C42(H42A,H42B,H42C), C44(H44A,H44B,H44C), C90(H90A,H90B,
 H90C), C92(H92A,H92B,H92C), C94(H94A,H94B,H94C)
;
_audit_block_usercomment 'MS606 irregular yellow'
_olex2_submission_special_instructions 'No special instructions were received'
_oxdiff_exptl_absorpt_empirical_details
;
Empirical correction (ABSPACK) includes:
- Absorption correction using spherical harmonics
- Frame scaling
- Detector area scaling
- B-factor correction
;
_oxdiff_exptl_absorpt_empirical_full_max 1.229
_oxdiff_exptl_absorpt_empirical_full_min 0.754
_cell_oxdiff_length_a 17.3823(5)
_cell_oxdiff_length_b 17.7265(5)
_cell_oxdiff_length_c 21.7567(5)
_cell_oxdiff_angle_alpha 67.552(2)
_cell_oxdiff_angle_beta 66.932(2)
_cell_oxdiff_angle_gamma 66.047(3)
_cell_oxdiff_volume 5435.2(2)
_cell_oxdiff_measurement_reflns_used 36614

loop_
_symmetry_equiv_pos_as_xyz
'x, y, z'
'-x, -y, -z'

loop_
_atom_site_label
_atom_site_type_symbol
_atom_site_fract_x
_atom_site_fract_y
_atom_site_fract_z
_atom_site_U_iso_or_equiv
_atom_site_adp_type
_atom_site_occupancy
_atom_site_site_symmetry_order
_atom_site_calc_flag
_atom_site_refinement_flags_posn
_atom_site_refinement_flags_adp
Zr1 Zr 0.46549(2) 0.17451(2) 0.20588(2) 0.01956(5) Uani 1 1 d . .
H H 0.5713(15) 0.0886(15) 0.2032(12) 0.043(7) Uiso 1 1 d . .
H1 H 0.4080(14) 0.2964(14) 0.1481(11) 0.032(6) Uiso 1 1 d . .
P1 P 0.48851(3) 0.10283(3) 0.10707(3) 0.02136(10) Uani 1 1 d . .
P2 P 0.49073(3) 0.08283(3) 0.33087(3) 0.02170(11) Uani 1 1 d . .
N1 N 0.36987(11) 0.12213(11) 0.23923(8) 0.0220(3) Uani 1 1 d . .
C1 C 0.46397(13) 0.00089(13) 0.15173(10) 0.0225(4) Uani 1 1 d . .
C2 C 0.38790(13) -0.00429(13) 0.20785(10) 0.0242(4) Uani 1 1 d . .
C3 C 0.37141(15) -0.08276(14) 0.24024(11) 0.0299(5) Uani 1 1 d . .
H3 H 0.320292 -0.086536 0.277963 0.036 Uiso 1 1 calc R .
C4 C 0.42802(16) -0.15599(14) 0.21873(11) 0.0324(5) Uani 1 1 d . .
H4 H 0.415633 -0.209087 0.241474 0.039 Uiso 1 1 calc R .
C5 C 0.50252(15) -0.15052(14) 0.16384(11) 0.0308(5) Uani 1 1 d . .
H5 H 0.541565 -0.200081 0.148708 0.037 Uiso 1 1 calc R .
C6 C 0.52029(14) -0.07306(13) 0.13093(10) 0.0269(4) Uani 1 1 d . .
H6 H 0.571820 -0.070182 0.093459 0.032 Uiso 1 1 calc R .
C7 C 0.32440(13) 0.07186(14) 0.23507(11) 0.0268(4) Uani 1 1 d . .
H7A H 0.286222 0.108517 0.204184 0.032 Uiso 1 1 calc R .
H7B H 0.286588 0.051675 0.281688 0.032 Uiso 1 1 calc R .
C8 C 0.41260(13) 0.16041(13) 0.05327(10) 0.0222(4) Uani 1 1 d . .
C9 C 0.36059(13) 0.12161(14) 0.04762(10) 0.0258(4) Uani 1 1 d . .
H9 H 0.362073 0.064331 0.073555 0.031 Uiso 1 1 calc R .
C10 C 0.30665(14) 0.16755(14) 0.00372(11) 0.0288(5) Uani 1 1 d . .
H10 H 0.271043 0.141437 0.000084 0.035 Uiso 1 1 calc R .
C11 C 0.30445(14) 0.25038(15) -0.03444(11) 0.0303(5) Uani 1 1 d . .
H11 H 0.268245 0.280763 -0.064839 0.036 Uiso 1 1 calc R .
C12 C 0.35495(14) 0.28945(14) -0.02853(11) 0.0301(5) Uani 1 1 d . .
H12 H 0.353048 0.346775 -0.054575 0.036 Uiso 1 1 calc R .
C13 C 0.40858(14) 0.24463(14) 0.01565(10) 0.0278(4) Uani 1 1 d . .
H13 H 0.442592 0.271824 0.020064 0.033 Uiso 1 1 calc R .
C14 C 0.59522(13) 0.07671(13) 0.04307(10) 0.0235(4) Uani 1 1 d . .
C15 C 0.60336(14) 0.09047(14) -0.02617(10) 0.0281(4) Uani 1 1 d . .
H15 H 0.552395 0.113993 -0.041812 0.034 Uiso 1 1 calc R .
C16 C 0.68627(15) 0.06982(15) -0.07288(11) 0.0335(5) Uani 1 1 d . .
H16 H 0.691462 0.079543 -0.120212 0.040 Uiso 1 1 calc R .
C17 C 0.76089(15) 0.03526(15) -0.05051(12) 0.0350(5) Uani 1 1 d . .
H17 H 0.817197 0.021001 -0.082300 0.042 Uiso 1 1 calc R .
C18 C 0.75297(15) 0.02154(16) 0.01877(12) 0.0358(5) Uani 1 1 d . .
H18 H 0.803925 -0.001971 0.034424 0.043 Uiso 1 1 calc R .
C19 C 0.67075(14) 0.04218(14) 0.06485(11) 0.0310(5) Uani 1 1 d . .
H19 H 0.665775 0.032634 0.112106 0.037 Uiso 1 1 calc R .
C20 C 0.38235(13) 0.08273(13) 0.38931(10) 0.0228(4) Uani 1 1 d . .
C21 C 0.31252(13) 0.13599(12) 0.36037(10) 0.0219(4) Uani 1 1 d . .
C22 C 0.22738(13) 0.14609(14) 0.40461(11) 0.0281(4) Uani 1 1 d . .
H22 H 0.179121 0.183577 0.386716 0.034 Uiso 1 1 calc R .
C23 C 0.21213(15) 0.10228(15) 0.47426(11) 0.0331(5) Uani 1 1 d . .
H23 H 0.153715 0.110710 0.503603 0.040 Uiso 1 1 calc R .
C24 C 0.28145(15) 0.04619(15) 0.50150(11) 0.0331(5) Uani 1 1 d . .
H24 H 0.270606 0.014836 0.548883 0.040 Uiso 1 1 calc R .
C25 C 0.36649(14) 0.03646(14) 0.45889(10) 0.0283(4) Uani 1 1 d . .
H25 H 0.414284 -0.001878 0.477078 0.034 Uiso 1 1 calc R .
C26 C 0.32964(13) 0.17833(12) 0.28460(10) 0.0216(4) Uani 1 1 d . .
H26 H 0.280881 0.229963 0.271284 0.026 Uiso 1 1 calc R .
C27 C 0.55601(13) -0.02966(13) 0.34351(10) 0.0241(4) Uani 1 1 d . .
C28 C 0.61556(15) -0.06806(15) 0.38226(11) 0.0333(5) Uani 1 1 d . .
H28 H 0.622109 -0.035937 0.405254 0.040 Uiso 1 1 calc R .
C29 C 0.66578(17) -0.15322(17) 0.38771(13) 0.0434(6) Uani 1 1 d . .
H29 H 0.707020 -0.178645 0.413865 0.052 Uiso 1 1 calc R .
C30 C 0.65633(17) -0.20098(15) 0.35562(12) 0.0399(6) Uani 1 1 d . .
H30 H 0.690828 -0.259204 0.359501 0.048 Uiso 1 1 calc R .
C31 C 0.59669(16) -0.16396(15) 0.31793(13) 0.0383(6) Uani 1 1 d . .
H31 H 0.589466 -0.196954 0.296074 0.046 Uiso 1 1 calc R .
C32 C 0.54701(15) -0.07903(14) 0.31148(12) 0.0323(5) Uani 1 1 d . .
H32 H 0.506278 -0.054066 0.284907 0.039 Uiso 1 1 calc R .
C33 C 0.53628(14) 0.12793(13) 0.36634(11) 0.0271(4) Uani 1 1 d . .
C34 C 0.61809(18) 0.13932(18) 0.32825(13) 0.0452(6) Uani 1 1 d . .
H34 H 0.648373 0.121463 0.286769 0.054 Uiso 1 1 calc R .
C35 C 0.6565(2) 0.1766(2) 0.34999(15) 0.0568(8) Uani 1 1 d . .
H35 H 0.712591 0.183731 0.323769 0.068 Uiso 1 1 calc R .
C36 C 0.6118(2) 0.20286(18) 0.41004(15) 0.0531(8) Uani 1 1 d . .
H36 H 0.637466 0.228303 0.425195 0.064 Uiso 1 1 calc R .
C37 C 0.53078(19) 0.19259(15) 0.44808(14) 0.0435(6) Uani 1 1 d . .
H37 H 0.500585 0.210870 0.489371 0.052 Uiso 1 1 calc R .
C38 C 0.49282(16) 0.15547(14) 0.42625(12) 0.0328(5) Uani 1 1 d . .
H38 H 0.436509 0.148895 0.452648 0.039 Uiso 1 1 calc R .
C39 C 0.45649(14) 0.31612(14) 0.22427(11) 0.0258(4) Uani 1 1 d . .
H39A H 0.4744(15) 0.2530(15) 0.2603(12) 0.036(6) Uiso 1 1 d . .
H39B H 0.5056(15) 0.3347(15) 0.2174(12) 0.035(6) Uiso 1 1 d . .
C40 C 0.37069(15) 0.36838(15) 0.26529(11) 0.0324(5) Uani 1 1 d . .
H40A H 0.321919 0.350722 0.269329 0.049 Uiso 1 1 calc GR .
H40B H 0.360728 0.429366 0.241134 0.049 Uiso 1 1 calc GR .
H40C H 0.374528 0.358482 0.311640 0.049 Uiso 1 1 calc GR .
C41 C 0.56082(14) 0.27220(14) 0.10309(11) 0.0252(4) Uani 1 1 d . .
H41A H 0.5815(17) 0.2100(18) 0.1186(13) 0.051(8) Uiso 1 1 d . .
H41B H 0.5629(15) 0.2852(15) 0.0511(12) 0.034(6) Uiso 1 1 d . .
C42 C 0.63463(15) 0.29857(16) 0.10331(12) 0.0345(5) Uani 1 1 d . .
H42A H 0.641134 0.277741 0.150247 0.052 Uiso 1 1 calc GR .
H42B H 0.620132 0.361112 0.088278 0.052 Uiso 1 1 calc GR .
H42C H 0.689731 0.273683 0.071559 0.052 Uiso 1 1 calc GR .
C43 C 0.42868(16) 0.42390(14) 0.10291(11) 0.0298(5) Uani 1 1 d . .
H43A H 0.3724(16) 0.4525(15) 0.1299(12) 0.036 Uiso 1 1 d R .
H43B H 0.4713(15) 0.4555(15) 0.1003(12) 0.036 Uiso 1 1 d R .
C44 C 0.42227(17) 0.44095(15) 0.03014(11) 0.0381(6) Uani 1 1 d . .
H44A H 0.479534 0.414274 0.001451 0.057 Uiso 1 1 calc GR .
H44B H 0.404387 0.502808 0.009057 0.057 Uiso 1 1 calc GR .
H44C H 0.378777 0.416636 0.033454 0.057 Uiso 1 1 calc GR .
B1 B 0.46191(16) 0.32525(15) 0.14353(11) 0.0241(5) Uani 1 1 d . .
Zr51 Zr 0.82293(2) 0.54230(2) 0.29186(2) 0.02026(5) Uani 1 1 d . .
HA H 0.9076(15) 0.4395(14) 0.2939(11) 0.036(6) Uiso 1 1 d . .
H51 H 0.7012(15) 0.5984(14) 0.3493(11) 0.033(6) Uiso 1 1 d . .
P51 P 0.89516(3) 0.51796(3) 0.39090(3) 0.02119(10) Uani 1 1 d . .
P52 P 0.91734(3) 0.51533(3) 0.16648(3) 0.02145(11) Uani 1 1 d . .
N51 N 0.87981(11) 0.63356(11) 0.25902(8) 0.0228(3) Uani 1 1 d . .
C51 C 1.00108(13) 0.53937(13) 0.34676(10) 0.0224(4) Uani 1 1 d . .
C52 C 1.00850(13) 0.61279(13) 0.29112(10) 0.0228(4) Uani 1 1 d . .
C53 C 1.09031(14) 0.62678(14) 0.25891(10) 0.0276(4) Uani 1 1 d . .
H53 H 1.095803 0.676294 0.221548 0.033 Uiso 1 1 calc R .
C54 C 1.16382(14) 0.56994(15) 0.28027(11) 0.0311(5) Uani 1 1 d . .
H54 H 1.219067 0.580294 0.257397 0.037 Uiso 1 1 calc R .
C55 C 1.15617(14) 0.49805(15) 0.33508(11) 0.0292(5) Uani 1 1 d . .
H55 H 1.206104 0.459121 0.350241 0.035 Uiso 1 1 calc R .
C56 C 1.07565(13) 0.48306(13) 0.36773(10) 0.0251(4) Uani 1 1 d . .
H56 H 1.070982 0.433448 0.405167 0.030 Uiso 1 1 calc R .
C57 C 0.93203(14) 0.67623(13) 0.26376(11) 0.0265(4) Uani 1 1 d . .
H57A H 0.894678 0.714188 0.294839 0.032 Uiso 1 1 calc R .
H57B H 0.954282 0.712270 0.217325 0.032 Uiso 1 1 calc R .
C58 C 0.83662(13) 0.59224(13) 0.44601(9) 0.0225(4) Uani 1 1 d . .
C59 C 0.87677(14) 0.64008(13) 0.45401(10) 0.0251(4) Uani 1 1 d . .
H59 H 0.936140 0.637009 0.428770 0.030 Uiso 1 1 calc R .
C60 C 0.83021(15) 0.69272(14) 0.49904(11) 0.0286(5) Uani 1 1 d . .
H60 H 0.857686 0.725906 0.503988 0.034 Uiso 1 1 calc R .
C61 C 0.74448(15) 0.69654(14) 0.53627(10) 0.0298(5) Uani 1 1 d . .
H61 H 0.713277 0.731691 0.567440 0.036 Uiso 1 1 calc R .
C62 C 0.70351(15) 0.64950(15) 0.52855(11) 0.0308(5) Uani 1 1 d . .
H62 H 0.644215 0.652623 0.554107 0.037 Uiso 1 1 calc R .
C63 C 0.74945(14) 0.59756(14) 0.48320(10) 0.0267(4) Uani 1 1 d . .
H63 H 0.721226 0.565583 0.477596 0.032 Uiso 1 1 calc R .
C64 C 0.91981(13) 0.41387(13) 0.45386(10) 0.0238(4) Uani 1 1 d . .
C65 C 0.90303(14) 0.40467(14) 0.52385(10) 0.0277(4) Uani 1 1 d . .
H65 H 0.877655 0.454136 0.540696 0.033 Uiso 1 1 calc R .
C66 C 0.92290(15) 0.32387(15) 0.56967(11) 0.0322(5) Uani 1 1 d . .
H66 H 0.910693 0.318615 0.617421 0.039 Uiso 1 1 calc R .
C67 C 0.96027(15) 0.25147(15) 0.54584(12) 0.0334(5) Uani 1 1 d . .
H67 H 0.974230 0.196430 0.577036 0.040 Uiso 1 1 calc R .
C68 C 0.97743(15) 0.25944(15) 0.47583(12) 0.0338(5) Uani 1 1 d . .
H68 H 1.002801 0.209717 0.459314 0.041 Uiso 1 1 calc R .
C69 C 0.95745(14) 0.34015(14) 0.43006(11) 0.0300(5) Uani 1 1 d . .
H69 H 0.969439 0.345244 0.382369 0.036 Uiso 1 1 calc R .
C70 C 0.92013(12) 0.62044(13) 0.10838(10) 0.0219(4) Uani 1 1 d . .
C71 C 0.86701(12) 0.68938(13) 0.13795(10) 0.0215(4) Uani 1 1 d . .
C72 C 0.85766(14) 0.77210(14) 0.09387(11) 0.0269(4) Uani 1 1 d . .
H72 H 0.819802 0.819753 0.112036 0.032 Uiso 1 1 calc R .
C73 C 0.90281(14) 0.78576(14) 0.02393(11) 0.0301(5) Uani 1 1 d . .
H73 H 0.895146 0.842559 -0.005160 0.036 Uiso 1 1 calc R .
C74 C 0.95890(14) 0.71761(15) -0.00393(11) 0.0303(5) Uani 1 1 d . .
H74 H 0.991060 0.727522 -0.051519 0.036 Uiso 1 1 calc R .
C75 C 0.96765(13) 0.63470(14) 0.03835(10) 0.0265(4) Uani 1 1 d . .
H75 H 1.005973 0.587527 0.019706 0.032 Uiso 1 1 calc R .
C76 C 0.82301(13) 0.67393(13) 0.21396(10) 0.0229(4) Uani 1 1 d . .
H76 H 0.770971 0.722470 0.227654 0.027 Uiso 1 1 calc R .
C77 C 0.86991(13) 0.47217(13) 0.13083(10) 0.0248(4) Uani 1 1 d . .
C78 C 0.85842(16) 0.39216(16) 0.16732(12) 0.0352(5) Uani 1 1 d . .
H78 H 0.876695 0.361796 0.208306 0.042 Uiso 1 1 calc R .
C79 C 0.82049(17) 0.35593(18) 0.14459(14) 0.0453(6) Uani 1 1 d . .
H79 H 0.813347 0.300946 0.169736 0.054 Uiso 1 1 calc R .
C80 C 0.79309(15) 0.40044(18) 0.08502(13) 0.0427(6) Uani 1 1 d . .
H80 H 0.767397 0.375772 0.069221 0.051 Uiso 1 1 calc R .
C81 C 0.80302(15) 0.47964(17) 0.04909(13) 0.0389(6) Uani 1 1 d . .
H81 H 0.783652 0.510087 0.008594 0.047 Uiso 1 1 calc R .
C82 C 0.84138(14) 0.51608(15) 0.07145(11) 0.0305(5) Uani 1 1 d . .
H82 H 0.848117 0.571166 0.046067 0.037 Uiso 1 1 calc R .
C83 C 1.03158(13) 0.44861(13) 0.15390(10) 0.0228(4) Uani 1 1 d . .
C84 C 1.06965(14) 0.38781(15) 0.11682(11) 0.0316(5) Uani 1 1 d . .
H84 H 1.036652 0.381532 0.094076 0.038 Uiso 1 1 calc R .
C85 C 1.15571(15) 0.33588(16) 0.11256(12) 0.0396(6) Uani 1 1 d . .
H85 H 1.180850 0.294145 0.087213 0.047 Uiso 1 1 calc R .
C86 C 1.20472(15) 0.34434(16) 0.14464(12) 0.0367(5) Uani 1 1 d . .
H86 H 1.263366 0.308421 0.141891 0.044 Uiso 1 1 calc R .
C87 C 1.16789(14) 0.40559(16) 0.18095(12) 0.0349(5) Uani 1 1 d . .
H87 H 1.201724 0.412277 0.202736 0.042 Uiso 1 1 calc R .
C88 C 1.08215(14) 0.45729(15) 0.18585(12) 0.0311(5) Uani 1 1 d . .
H88 H 1.057485 0.499024 0.211146 0.037 Uiso 1 1 calc R .
C89 C 0.67757(14) 0.55443(15) 0.27247(11) 0.0269(4) Uani 1 1 d . .
H89A H 0.7425(14) 0.5383(13) 0.2384(11) 0.026(6) Uiso 1 1 d . .
H89B H 0.6582(16) 0.5043(16) 0.2811(12) 0.042(7) Uiso 1 1 d . .
C90 C 0.62576(15) 0.63950(15) 0.23291(11) 0.0336(5) Uani 1 1 d . .
H90A H 0.643893 0.686088 0.231140 0.050 Uiso 1 1 calc GR .
H90B H 0.562954 0.649551 0.256580 0.050 Uiso 1 1 calc GR .
H90C H 0.637248 0.637358 0.185675 0.050 Uiso 1 1 calc GR .
C91 C 0.72025(15) 0.44986(14) 0.39276(11) 0.0283(4) Uani 1 1 d . .
H91A H 0.7841(16) 0.4314(15) 0.3789(12) 0.036(7) Uiso 1 1 d . .
H91B H 0.7062(17) 0.4477(16) 0.4434(14) 0.048(8) Uiso 1 1 d . .
C92 C 0.69625(17) 0.37857(16) 0.38732(13) 0.0382(5) Uani 1 1 d . .
H92A H 0.722014 0.372872 0.339781 0.057 Uiso 1 1 calc GR .
H92B H 0.632323 0.393081 0.399483 0.057 Uiso 1 1 calc GR .
H92C H 0.719125 0.324328 0.419214 0.057 Uiso 1 1 calc GR .
C93 C 0.56610(15) 0.58026(17) 0.39549(11) 0.0323(5) Uani 1 1 d . .
H93A H 0.5373(15) 0.6374(15) 0.3666(12) 0.032(6) Uiso 1 1 d . .
H93B H 0.5394(18) 0.5338(18) 0.3993(14) 0.059(8) Uiso 1 1 d . .
C94 C 0.54876(15) 0.58741(18) 0.46818(12) 0.0414(6) Uani 1 1 d . .
H94A H 0.575399 0.628684 0.464683 0.062 Uiso 1 1 calc GR .
H94B H 0.574440 0.531311 0.496797 0.062 Uiso 1 1 calc GR .
H94C H 0.485389 0.606807 0.489450 0.062 Uiso 1 1 calc GR .
B51 B 0.66778(16) 0.54744(16) 0.35373(12) 0.0265(5) Uani 1 1 d . .
C101 C 0.72142(8) 0.35021(10) 0.91102(9) 0.0409(6) Uani 1 1 d . U
H101 H 0.665602 0.382768 0.903236 0.049 Uiso 1 1 calc R .
C102 C 0.77417(11) 0.39076(8) 0.91240(9) 0.0394(6) Uani 1 1 d G U
H102 H 0.754412 0.451041 0.905567 0.047 Uiso 1 1 calc R .
C103 C 0.85584(10) 0.34312(11) 0.92378(9) 0.0463(6) Uani 1 1 d G U
H103 H 0.891897 0.370842 0.924729 0.056 Uiso 1 1 calc R .
C104 C 0.88476(9) 0.25493(11) 0.93378(10) 0.0549(7) Uani 1 1 d G U
H104 H 0.940573 0.222368 0.941560 0.066 Uiso 1 1 calc R .
C105 C 0.83200(12) 0.21437(8) 0.93240(10) 0.0583(8) Uani 1 1 d G U
H105 H 0.851764 0.154093 0.939229 0.070 Uiso 1 1 calc R .
C106 C 0.75033(11) 0.26201(10) 0.92101(10) 0.0492(7) Uani 1 1 d G U
H106 H 0.714279 0.234292 0.920068 0.059 Uiso 1 1 calc R .
C201 C 0.34203(12) 0.73064(11) 0.41840(11) 0.0529(7) Uani 1 1 d . U
H201 H 0.374662 0.675964 0.409985 0.063 Uiso 1 1 calc R .
C202 C 0.25093(12) 0.75602(14) 0.43715(13) 0.0784(11) Uani 1 1 d G U
H202 H 0.221290 0.718678 0.441549 0.094 Uiso 1 1 calc R .
C203 C 0.20319(10) 0.83602(16) 0.44946(16) 0.1187(19) Uani 1 1 d G U
H203 H 0.140919 0.853364 0.462277 0.142 Uiso 1 1 calc R .
C204 C 0.24655(15) 0.89066(12) 0.44303(14) 0.0968(14) Uani 1 1 d G U
H204 H 0.213918 0.945337 0.451441 0.116 Uiso 1 1 calc R .
C205 C 0.33765(15) 0.86528(13) 0.42428(11) 0.0619(8) Uani 1 1 d G U
H205 H 0.367289 0.902625 0.419877 0.074 Uiso 1 1 calc R .
C206 C 0.38540(10) 0.78528(13) 0.41196(10) 0.0557(7) Uani 1 1 d G .
H206 H 0.447662 0.767939 0.399149 0.067 Uiso 1 1 calc R .

loop_
_atom_site_aniso_label
_atom_site_aniso_U_11
_atom_site_aniso_U_22
_atom_site_aniso_U_33
_atom_site_aniso_U_23
_atom_site_aniso_U_13
_atom_site_aniso_U_12
Zr1 0.02374(10) 0.02327(10) 0.01605(9) -0.00734(7) -0.00758(7) -0.00737(7)
P1 0.0250(2) 0.0264(3) 0.0173(2) -0.0084(2) -0.0080(2) -0.0078(2)
P2 0.0243(2) 0.0250(3) 0.0190(2) -0.0082(2) -0.0093(2) -0.0052(2)
N1 0.0261(8) 0.0255(9) 0.0176(8) -0.0090(7) -0.0058(7) -0.0082(7)
C1 0.0288(10) 0.0260(10) 0.0190(9) -0.0081(8) -0.0118(8) -0.0074(8)
C2 0.0296(10) 0.0306(11) 0.0215(9) -0.0098(8) -0.0119(8) -0.0104(9)
C3 0.0362(12) 0.0372(12) 0.0237(10) -0.0088(9) -0.0077(9) -0.0180(10)
C4 0.0476(14) 0.0283(11) 0.0275(11) -0.0048(9) -0.0142(10) -0.0162(10)
C5 0.0408(13) 0.0282(11) 0.0268(11) -0.0097(9) -0.0150(10) -0.0059(10)
C6 0.0339(11) 0.0299(11) 0.0217(10) -0.0093(9) -0.0117(9) -0.0082(9)
C7 0.0272(10) 0.0357(12) 0.0251(10) -0.0139(9) -0.0065(8) -0.0122(9)
C8 0.0242(10) 0.0288(10) 0.0175(9) -0.0108(8) -0.0074(8) -0.0059(8)
C9 0.0277(10) 0.0288(11) 0.0256(10) -0.0120(9) -0.0100(8) -0.0061(8)
C10 0.0285(11) 0.0351(12) 0.0294(11) -0.0167(10) -0.0127(9) -0.0040(9)
C11 0.0310(11) 0.0369(12) 0.0246(10) -0.0138(9) -0.0134(9) -0.0010(9)
C12 0.0349(12) 0.0312(12) 0.0242(10) -0.0076(9) -0.0117(9) -0.0065(9)
C13 0.0322(11) 0.0319(11) 0.0253(10) -0.0107(9) -0.0099(9) -0.0107(9)
C14 0.0274(10) 0.0278(11) 0.0203(9) -0.0104(8) -0.0055(8) -0.0105(8)
C15 0.0327(11) 0.0335(12) 0.0223(10) -0.0103(9) -0.0075(9) -0.0115(9)
C16 0.0408(13) 0.0392(13) 0.0227(10) -0.0137(10) -0.0015(9) -0.0159(11)
C17 0.0324(12) 0.0400(13) 0.0346(12) -0.0194(11) 0.0019(10) -0.0148(10)
C18 0.0275(11) 0.0476(14) 0.0370(13) -0.0205(11) -0.0092(10) -0.0072(10)
C19 0.0316(11) 0.0376(13) 0.0255(11) -0.0157(10) -0.0085(9) -0.0049(10)
C20 0.0279(10) 0.0239(10) 0.0197(9) -0.0097(8) -0.0090(8) -0.0048(8)
C21 0.0285(10) 0.0213(10) 0.0198(9) -0.0104(8) -0.0068(8) -0.0065(8)
C22 0.0230(10) 0.0353(12) 0.0266(10) -0.0134(9) -0.0067(8) -0.0048(9)
C23 0.0292(11) 0.0398(13) 0.0275(11) -0.0137(10) -0.0007(9) -0.0101(10)
C24 0.0413(13) 0.0348(12) 0.0186(10) -0.0060(9) -0.0046(9) -0.0117(10)
C25 0.0324(11) 0.0293(11) 0.0224(10) -0.0081(9) -0.0108(9) -0.0045(9)
C26 0.0240(10) 0.0226(10) 0.0198(9) -0.0079(8) -0.0084(8) -0.0044(8)
C27 0.0267(10) 0.0261(10) 0.0186(9) -0.0075(8) -0.0072(8) -0.0048(8)
C28 0.0369(12) 0.0364(13) 0.0270(11) -0.0131(10) -0.0157(10) -0.0008(10)
C29 0.0437(14) 0.0424(15) 0.0406(14) -0.0121(12) -0.0254(12) 0.0046(11)
C30 0.0443(14) 0.0287(12) 0.0363(13) -0.0106(10) -0.0138(11) 0.0033(10)
C31 0.0495(15) 0.0287(12) 0.0417(13) -0.0152(11) -0.0196(12) -0.0045(11)
C32 0.0386(12) 0.0286(11) 0.0359(12) -0.0102(10) -0.0214(10) -0.0039(10)
C33 0.0367(12) 0.0248(10) 0.0267(10) -0.0049(9) -0.0198(9) -0.0071(9)
C34 0.0525(16) 0.0674(18) 0.0312(13) -0.0106(12) -0.0118(12) -0.0351(14)
C35 0.070(2) 0.079(2) 0.0456(16) -0.0055(15) -0.0207(15) -0.0515(18)
C36 0.084(2) 0.0477(16) 0.0541(17) -0.0036(13) -0.0401(17) -0.0346(16)
C37 0.0631(17) 0.0333(13) 0.0485(15) -0.0188(12) -0.0297(14) -0.0073(12)
C38 0.0414(13) 0.0292(12) 0.0353(12) -0.0135(10) -0.0207(10) -0.0036(10)
C39 0.0317(11) 0.0277(11) 0.0238(10) -0.0093(9) -0.0108(9) -0.0095(9)
C40 0.0393(12) 0.0354(12) 0.0261(11) -0.0151(10) -0.0059(10) -0.0113(10)
C41 0.0283(11) 0.0283(11) 0.0214(10) -0.0056(9) -0.0066(8) -0.0121(9)
C42 0.0312(12) 0.0430(14) 0.0351(12) -0.0113(11) -0.0067(10) -0.0184(10)
C43 0.0382(12) 0.0282(11) 0.0241(10) -0.0057(9) -0.0099(9) -0.0112(10)
C44 0.0557(15) 0.0325(13) 0.0289(12) -0.0019(10) -0.0176(11) -0.0163(11)
B1 0.0288(12) 0.0286(12) 0.0187(10) -0.0062(9) -0.0064(9) -0.0124(10)
Zr51 0.02236(9) 0.02622(10) 0.01651(9) -0.00918(8) -0.00646(7) -0.00717(8)
P51 0.0245(2) 0.0270(3) 0.0164(2) -0.0087(2) -0.00667(19) -0.0081(2)
P52 0.0233(2) 0.0255(3) 0.0185(2) -0.0101(2) -0.0072(2) -0.0049(2)
N51 0.0254(8) 0.0284(9) 0.0204(8) -0.0086(7) -0.0097(7) -0.0085(7)
C51 0.0249(10) 0.0315(11) 0.0168(9) -0.0125(8) -0.0063(8) -0.0082(8)
C52 0.0286(10) 0.0291(11) 0.0178(9) -0.0120(8) -0.0072(8) -0.0095(8)
C53 0.0334(11) 0.0349(12) 0.0214(10) -0.0099(9) -0.0069(9) -0.0152(9)
C54 0.0256(10) 0.0475(14) 0.0268(11) -0.0174(10) -0.0028(9) -0.0149(10)
C55 0.0246(10) 0.0395(13) 0.0278(11) -0.0166(10) -0.0094(9) -0.0047(9)
C56 0.0289(10) 0.0292(11) 0.0200(9) -0.0097(8) -0.0090(8) -0.0063(9)
C57 0.0340(11) 0.0280(11) 0.0251(10) -0.0082(9) -0.0121(9) -0.0118(9)
C58 0.0283(10) 0.0266(10) 0.0158(9) -0.0062(8) -0.0100(8) -0.0071(8)
C59 0.0273(10) 0.0289(11) 0.0229(10) -0.0101(8) -0.0102(8) -0.0062(8)
C60 0.0378(12) 0.0274(11) 0.0268(11) -0.0109(9) -0.0154(9) -0.0063(9)
C61 0.0362(12) 0.0308(12) 0.0218(10) -0.0129(9) -0.0111(9) -0.0014(9)
C62 0.0299(11) 0.0376(13) 0.0236(10) -0.0134(9) -0.0074(9) -0.0039(9)
C63 0.0281(10) 0.0337(12) 0.0227(10) -0.0120(9) -0.0075(8) -0.0091(9)
C64 0.0251(10) 0.0297(11) 0.0207(9) -0.0075(8) -0.0080(8) -0.0098(8)
C65 0.0320(11) 0.0336(12) 0.0214(10) -0.0091(9) -0.0065(9) -0.0128(9)
C66 0.0377(12) 0.0397(13) 0.0213(10) -0.0038(9) -0.0090(9) -0.0168(10)
C67 0.0371(12) 0.0313(12) 0.0308(12) -0.0010(10) -0.0132(10) -0.0126(10)
C68 0.0365(12) 0.0300(12) 0.0353(12) -0.0103(10) -0.0129(10) -0.0062(10)
C69 0.0348(12) 0.0335(12) 0.0255(10) -0.0098(9) -0.0132(9) -0.0076(10)
C70 0.0211(9) 0.0286(10) 0.0190(9) -0.0075(8) -0.0086(8) -0.0064(8)
C71 0.0221(9) 0.0276(10) 0.0205(9) -0.0083(8) -0.0096(8) -0.0076(8)
C72 0.0274(10) 0.0286(11) 0.0289(11) -0.0107(9) -0.0119(9) -0.0058(9)
C73 0.0332(11) 0.0311(12) 0.0267(11) -0.0033(9) -0.0123(9) -0.0108(9)
C74 0.0320(11) 0.0406(13) 0.0196(10) -0.0061(9) -0.0060(9) -0.0150(10)
C75 0.0257(10) 0.0337(12) 0.0231(10) -0.0129(9) -0.0078(8) -0.0058(9)
C76 0.0230(9) 0.0285(11) 0.0199(9) -0.0113(8) -0.0082(8) -0.0037(8)
C77 0.0216(9) 0.0313(11) 0.0253(10) -0.0159(9) -0.0047(8) -0.0058(8)
C78 0.0425(13) 0.0418(14) 0.0278(11) -0.0125(10) -0.0074(10) -0.0181(11)
C79 0.0491(15) 0.0562(17) 0.0437(15) -0.0241(13) 0.0006(12) -0.0311(13)
C80 0.0311(12) 0.0674(18) 0.0479(15) -0.0360(14) -0.0025(11) -0.0214(12)
C81 0.0320(12) 0.0578(16) 0.0416(13) -0.0252(12) -0.0165(11) -0.0103(11)
C82 0.0266(11) 0.0389(13) 0.0315(11) -0.0175(10) -0.0088(9) -0.0068(9)
C83 0.0246(10) 0.0267(10) 0.0162(9) -0.0069(8) -0.0064(8) -0.0050(8)
C84 0.0303(11) 0.0401(13) 0.0259(11) -0.0173(10) -0.0107(9) -0.0014(10)
C85 0.0328(12) 0.0457(15) 0.0385(13) -0.0270(12) -0.0087(10) 0.0031(11)
C86 0.0263(11) 0.0434(14) 0.0322(12) -0.0120(11) -0.0093(10) 0.0003(10)
C87 0.0269(11) 0.0467(14) 0.0359(12) -0.0158(11) -0.0117(10) -0.0083(10)
C88 0.0279(11) 0.0372(12) 0.0357(12) -0.0190(10) -0.0105(9) -0.0066(9)
C89 0.0256(10) 0.0367(12) 0.0238(10) -0.0127(9) -0.0058(8) -0.0113(9)
C90 0.0330(12) 0.0453(14) 0.0282(11) -0.0098(10) -0.0136(10) -0.0124(10)
C91 0.0325(12) 0.0331(12) 0.0250(11) -0.0088(9) -0.0062(9) -0.0161(10)
C92 0.0431(14) 0.0395(14) 0.0404(13) -0.0118(11) -0.0103(11) -0.0206(11)
C93 0.0288(11) 0.0454(14) 0.0250(11) -0.0134(10) -0.0025(9) -0.0145(10)
C94 0.0304(12) 0.0676(18) 0.0288(12) -0.0235(12) 0.0006(10) -0.0157(12)
B51 0.0275(12) 0.0347(13) 0.0228(11) -0.0114(10) -0.0053(9) -0.0127(10)
C101 0.0370(13) 0.0479(15) 0.0392(13) -0.0131(12) -0.0089(11) -0.0144(11)
C102 0.0468(14) 0.0427(14) 0.0332(12) -0.0111(11) -0.0101(11) -0.0179(11)
C103 0.0517(16) 0.0640(18) 0.0368(14) -0.0129(13) -0.0142(12) -0.0290(14)
C104 0.0478(16) 0.0615(19) 0.0529(17) -0.0078(15) -0.0232(14) -0.0121(14)
C105 0.0571(18) 0.0433(16) 0.075(2) -0.0123(15) -0.0266(17) -0.0114(14)
C106 0.0492(16) 0.0500(16) 0.0613(18) -0.0199(14) -0.0129(14) -0.0247(13)
C201 0.0476(16) 0.0552(18) 0.0601(18) -0.0148(15) -0.0153(14) -0.0197(14)
C202 0.0509(19) 0.082(3) 0.123(3) -0.050(2) -0.022(2) -0.0196(18)
C203 0.049(2) 0.119(4) 0.224(6) -0.116(4) -0.024(3) -0.007(2)
C204 0.079(3) 0.097(3) 0.140(4) -0.078(3) -0.017(3) -0.020(2)
C205 0.078(2) 0.078(2) 0.0521(18) -0.0285(17) -0.0150(16) -0.0369(19)
C206 0.0585(18) 0.068(2) 0.0516(17) -0.0184(15) -0.0157(15) -0.0269(16)

loop_
_atom_type_symbol
_atom_type_description
_atom_type_scat_dispersion_real
_atom_type_scat_dispersion_imag
_atom_type_scat_source
C C 0.0033 0.0016 'International Tables Vol C Tables 4.2.6.8 and 6.1.1.4'
H H 0.0000 0.0000 'International Tables Vol C Tables 4.2.6.8 and 6.1.1.4'
B B 0.0013 0.0007 'International Tables Vol C Tables 4.2.6.8 and 6.1.1.4'
N N 0.0061 0.0033 'International Tables Vol C Tables 4.2.6.8 and 6.1.1.4'
P P 0.1023 0.0942 'International Tables Vol C Tables 4.2.6.8 and 6.1.1.4'
Zr Zr -2.9673 0.5597 'International Tables Vol C Tables 4.2.6.8 and 6.1.1.4'

loop_
_exptl_crystal_face_index_h
_exptl_crystal_face_index_k
_exptl_crystal_face_index_l
_exptl_crystal_face_perp_dist
14 -8 -12 0.0926
-20 -18 -3 0.0456
-10 0 -28 0.0740
10 -17 -6 0.0899
9 5 30 0.0932
5 -10 -24 0.1044
-14 13 -3 0.1205
2 10 29 0.0640
20 20 6 0.0094
-7 -25 -8 0.0832
-1 22 5 0.1066

loop_
_geom_angle_atom_site_label_1
_geom_angle_atom_site_label_2
_geom_angle_atom_site_label_3
_geom_angle
H Zr1 H1 141.2(10)
H Zr1 H39A 101.7(10)
H Zr1 H41A 65.3(10)
H1 Zr1 H39A 81.3(9)
H1 Zr1 H41A 76.3(9)
P1 Zr1 H 74.8(7)
P1 Zr1 H1 91.0(6)
P1 Zr1 H39A 162.6(6)
P1 Zr1 H41A 75.4(7)
P2 Zr1 H 65.7(7)
P2 Zr1 H1 144.4(6)
P2 Zr1 P1 123.441(17)
P2 Zr1 H39A 67.8(6)
P2 Zr1 C41 127.46(5)
P2 Zr1 H41A 118.0(7)
N1 Zr1 H 108.9(8)
N1 Zr1 H1 100.5(6)
N1 Zr1 P1 72.92(5)
N1 Zr1 P2 83.29(5)
N1 Zr1 C26 38.62(6)
N1 Zr1 C39 127.43(7)
N1 Zr1 H39A 123.7(6)
N1 Zr1 C41 149.10(6)
N1 Zr1 H41A 148.1(7)
N1 Zr1 B1 128.34(7)
C26 Zr1 H 130.2(7)
C26 Zr1 H1 88.5(6)
C26 Zr1 P1 109.71(5)
C26 Zr1 P2 72.43(5)
C26 Zr1 C39 90.09(7)
C26 Zr1 H39A 85.8(6)
C26 Zr1 C41 143.69(7)
C26 Zr1 H41A 164.2(7)
C26 Zr1 B1 106.62(7)
C39 Zr1 H 116.5(8)
C39 Zr1 H1 57.4(6)
C39 Zr1 P1 142.81(5)
C39 Zr1 P2 92.03(5)
C39 Zr1 H39A 24.4(6)
C39 Zr1 C41 62.18(7)
C39 Zr1 H41A 78.1(7)
H39A Zr1 H41A 87.6(9)
C41 Zr1 H 85.1(7)
C41 Zr1 H1 57.5(6)
C41 Zr1 P1 85.18(5)
C41 Zr1 H39A 77.5(6)
C41 Zr1 H41A 20.6(7)
B1 Zr1 H 120.4(8)
B1 Zr1 H1 28.7(6)
B1 Zr1 P1 104.90(5)
B1 Zr1 P2 129.40(5)
B1 Zr1 C39 38.06(7)
B1 Zr1 H39A 61.7(6)
B1 Zr1 C41 37.17(7)
B1 Zr1 H41A 57.7(7)
C1 P1 Zr1 107.38(6)
C1 P1 C8 102.89(9)
C1 P1 C14 104.84(9)
C8 P1 Zr1 116.14(6)
C8 P1 C14 102.72(9)
C14 P1 Zr1 120.97(6)
C20 P2 Zr1 105.45(6)
C20 P2 C27 105.17(9)
C20 P2 C33 105.99(10)
C27 P2 Zr1 119.31(6)
C33 P2 Zr1 115.32(7)
C33 P2 C27 104.47(9)
C7 N1 Zr1 153.88(13)
C26 N1 Zr1 82.59(11)
C26 N1 C7 122.80(16)
C2 C1 P1 120.64(15)
C6 C1 P1 120.47(16)
C6 C1 C2 118.90(19)
C1 C2 C7 122.60(18)
C3 C2 C1 118.91(19)
C3 C2 C7 118.48(19)
C2 C3 H3 119.2
C2 C3 C4 121.6(2)
C4 C3 H3 119.2
C3 C4 H4 120.4
C5 C4 C3 119.2(2)
C5 C4 H4 120.4
C4 C5 H5 119.9
C6 C5 C4 120.2(2)
C6 C5 H5 119.9
C1 C6 H6 119.4
C5 C6 C1 121.2(2)
C5 C6 H6 119.4
N1 C7 C2 111.64(16)
N1 C7 H7A 109.3
N1 C7 H7B 109.3
C2 C7 H7A 109.3
C2 C7 H7B 109.3
H7A C7 H7B 108.0
C9 C8 P1 122.16(16)
C13 C8 P1 118.50(15)
C13 C8 C9 119.32(18)
C8 C9 H9 120.2
C10 C9 C8 119.6(2)
C10 C9 H9 120.2
C9 C10 H10 119.7
C11 C10 C9 120.7(2)
C11 C10 H10 119.7
C10 C11 H11 120.0
C10 C11 C12 120.04(19)
C12 C11 H11 120.0
C11 C12 H12 120.0
C11 C12 C13 120.0(2)
C13 C12 H12 120.0
C8 C13 C12 120.4(2)
C8 C13 H13 119.8
C12 C13 H13 119.8
C15 C14 P1 122.50(16)
C15 C14 C19 118.93(19)
C19 C14 P1 118.57(15)
C14 C15 H15 119.9
C14 C15 C16 120.2(2)
C16 C15 H15 119.9
C15 C16 H16 119.9
C17 C16 C15 120.3(2)
C17 C16 H16 119.9
C16 C17 H17 120.2
C16 C17 C18 119.6(2)
C18 C17 H17 120.2
C17 C18 H18 120.1
C19 C18 C17 119.9(2)
C19 C18 H18 120.1
C14 C19 H19 119.5
C18 C19 C14 121.0(2)
C18 C19 H19 119.5
C21 C20 P2 115.11(15)
C25 C20 P2 124.09(16)
C25 C20 C21 120.76(19)
C20 C21 C26 120.57(17)
C22 C21 C20 117.80(18)
C22 C21 C26 121.62(18)
C21 C22 H22 119.5
C23 C22 C21 121.1(2)
C23 C22 H22 119.5
C22 C23 H23 119.7
C22 C23 C24 120.6(2)
C24 C23 H23 119.7
C23 C24 H24 120.3
C25 C24 C23 119.3(2)
C25 C24 H24 120.3
C20 C25 H25 119.9
C24 C25 C20 120.3(2)
C24 C25 H25 119.9
Zr1 C26 H26 114.5
N1 C26 Zr1 58.79(9)
N1 C26 C21 116.32(16)
N1 C26 H26 114.5
C21 C26 Zr1 125.92(13)
C21 C26 H26 114.5
C28 C27 P2 123.25(16)
C28 C27 C32 118.25(19)
C32 C27 P2 118.49(15)
C27 C28 H28 119.8
C27 C28 C29 120.5(2)
C29 C28 H28 119.8
C28 C29 H29 119.7
C30 C29 C28 120.6(2)
C30 C29 H29 119.7
C29 C30 H30 120.3
C31 C30 C29 119.5(2)
C31 C30 H30 120.3
C30 C31 H31 119.7
C30 C31 C32 120.5(2)
C32 C31 H31 119.7
C27 C32 H32 119.6
C31 C32 C27 120.7(2)
C31 C32 H32 119.6
C34 C33 P2 117.08(17)
C38 C33 P2 124.37(18)
C38 C33 C34 118.5(2)
C33 C34 H34 119.5
C33 C34 C35 121.0(2)
C35 C34 H34 119.5
C34 C35 H35 120.4
C36 C35 C34 119.1(3)
C36 C35 H35 120.4
C35 C36 H36 119.7
C37 C36 C35 120.6(2)
C37 C36 H36 119.7
C36 C37 H37 120.0
C36 C37 C38 120.1(2)
C38 C37 H37 120.0
C33 C38 C37 120.7(2)
C33 C38 H38 119.7
C37 C38 H38 119.7
Zr1 C39 H39A 56.9(12)
Zr1 C39 H39B 126.8(14)
H39A C39 H39B 98.6(18)
C40 C39 Zr1 120.60(15)
C40 C39 H39A 105.9(12)
C40 C39 H39B 111.0(13)
C40 C39 B1 116.17(17)
B1 C39 Zr1 66.28(10)
B1 C39 H39A 120.8(12)
B1 C39 H39B 102.7(14)
C39 C40 H40A 109.5
C39 C40 H40B 109.5
C39 C40 H40C 109.5
H40A C40 H40B 109.5
H40A C40 H40C 109.5
H40B C40 H40C 109.5
Zr1 C41 H41A 55.3(15)
Zr1 C41 H41B 121.0(13)
H41A C41 H41B 104.3(19)
C42 C41 Zr1 129.51(14)
C42 C41 H41A 102.8(16)
C42 C41 H41B 107.8(13)
C42 C41 B1 113.15(17)
B1 C41 Zr1 64.63(11)
B1 C41 H41A 119.9(15)
B1 C41 H41B 108.1(12)
C41 C42 H42A 109.5
C41 C42 H42B 109.5
C41 C42 H42C 109.5
H42A C42 H42B 109.5
H42A C42 H42C 109.5
H42B C42 H42C 109.5
H43A C43 H43B 103.3(18)
C44 C43 H43A 108.3(14)
C44 C43 H43B 109.9(13)
C44 C43 B1 116.01(18)
B1 C43 H43A 110.6(14)
B1 C43 H43B 107.8(12)
C43 C44 H44A 109.5
C43 C44 H44B 109.5
C43 C44 H44C 109.5
H44A C44 H44B 109.5
H44A C44 H44C 109.5
H44B C44 H44C 109.5
Zr1 B1 H1 57.6(10)
C39 B1 Zr1 75.67(11)
C39 B1 H1 106.6(11)
C41 B1 Zr1 78.20(12)
C41 B1 H1 110.4(11)
C41 B1 C39 111.02(17)
C43 B1 Zr1 160.91(16)
C43 B1 H1 103.5(11)
C43 B1 C39 110.72(17)
C43 B1 C41 114.09(18)
HA Zr51 H51 140.7(10)
HA Zr51 H89A 102.8(9)
HA Zr51 H91A 65.2(9)
H51 Zr51 H89A 80.5(8)
H51 Zr51 H91A 75.8(9)
P51 Zr51 HA 74.7(7)
P51 Zr51 H51 90.8(6)
P51 Zr51 H89A 162.8(6)
P51 Zr51 H91A 74.7(6)
P52 Zr51 HA 65.7(7)
P52 Zr51 H51 144.5(6)
P52 Zr51 P51 123.656(17)
P52 Zr51 H89A 68.2(6)
P52 Zr51 C91 126.04(5)
P52 Zr51 H91A 118.1(6)
N51 Zr51 HA 108.7(7)
N51 Zr51 H51 101.2(6)
N51 Zr51 P51 72.93(5)
N51 Zr51 P52 83.42(5)
N51 Zr51 C76 38.58(6)
N51 Zr51 C89 127.57(7)
N51 Zr51 H89A 123.2(6)
N51 Zr51 C91 150.36(6)
N51 Zr51 H91A 147.4(6)
N51 Zr51 B51 129.38(8)
C76 Zr51 HA 130.1(7)
C76 Zr51 H51 89.1(6)
C76 Zr51 P51 109.64(5)
C76 Zr51 P52 72.57(5)
C76 Zr51 C89 90.17(7)
C76 Zr51 H89A 85.2(6)
C76 Zr51 C91 144.36(7)
C76 Zr51 H91A 164.6(6)
C76 Zr51 B51 107.29(8)
C89 Zr51 HA 116.3(7)
C89 Zr51 H51 57.7(6)
C89 Zr51 P51 143.07(5)
C89 Zr51 P52 91.48(5)
C89 Zr51 H89A 23.4(6)
C89 Zr51 C91 62.05(7)
C89 Zr51 H91A 78.9(6)
H89A Zr51 H91A 88.7(8)
C91 Zr51 HA 84.4(7)
C91 Zr51 H51 57.8(6)
C91 Zr51 P51 85.79(5)
C91 Zr51 H89A 77.0(6)
C91 Zr51 H91A 20.4(6)
B51 Zr51 HA 119.7(7)
B51 Zr51 H51 29.2(6)
B51 Zr51 P51 105.22(5)
B51 Zr51 P52 128.57(5)
B51 Zr51 C89 37.95(7)
B51 Zr51 H89A 60.7(6)
B51 Zr51 C91 37.12(8)
B51 Zr51 H91A 57.5(6)
C51 P51 Zr51 107.56(6)
C51 P51 C58 103.04(9)
C58 P51 Zr51 116.24(6)
C64 P51 Zr51 121.01(7)
C64 P51 C51 104.46(9)
C64 P51 C58 102.60(9)
C70 P52 Zr51 105.38(6)
C70 P52 C77 105.98(9)
C70 P52 C83 105.67(9)
C77 P52 Zr51 115.35(7)
C83 P52 Zr51 119.06(6)
C83 P52 C77 104.35(9)
C57 N51 Zr51 153.90(13)
C76 N51 Zr51 82.35(11)
C76 N51 C57 122.90(17)
C52 C51 P51 120.52(15)
C56 C51 P51 120.44(16)
C56 C51 C52 119.04(19)
C51 C52 C57 122.83(18)
C53 C52 C51 118.75(19)
C53 C52 C57 118.41(19)
C52 C53 H53 119.3
C54 C53 C52 121.4(2)
C54 C53 H53 119.3
C53 C54 H54 120.2
C55 C54 C53 119.6(2)
C55 C54 H54 120.2
C54 C55 H55 120.1
C56 C55 C54 119.8(2)
C56 C55 H55 120.1
C51 C56 H56 119.3
C55 C56 C51 121.3(2)
C55 C56 H56 119.3
N51 C57 C52 111.58(17)
N51 C57 H57A 109.3
N51 C57 H57B 109.3
C52 C57 H57A 109.3
C52 C57 H57B 109.3
H57A C57 H57B 108.0
C59 C58 P51 122.60(16)
C59 C58 C63 119.27(18)
C63 C58 P51 118.07(15)
C58 C59 H59 119.9
C58 C59 C60 120.2(2)
C60 C59 H59 119.9
C59 C60 H60 120.0
C61 C60 C59 120.0(2)
C61 C60 H60 120.0
C60 C61 H61 119.8
C60 C61 C62 120.39(19)
C62 C61 H61 119.8
C61 C62 H62 120.1
C61 C62 C63 119.8(2)
C63 C62 H62 120.1
C58 C63 H63 119.8
C62 C63 C58 120.3(2)
C62 C63 H63 119.8
C65 C64 P51 123.19(16)
C65 C64 C69 118.64(19)
C69 C64 P51 118.17(15)
C64 C65 H65 119.5
C64 C65 C66 120.9(2)
C66 C65 H65 119.5
C65 C66 H66 119.9
C67 C66 C65 120.2(2)
C67 C66 H66 119.9
C66 C67 H67 120.1
C66 C67 C68 119.7(2)
C68 C67 H67 120.1
C67 C68 H68 119.9
C69 C68 C67 120.1(2)
C69 C68 H68 119.9
C64 C69 H69 119.8
C68 C69 C64 120.4(2)
C68 C69 H69 119.8
C71 C70 P52 115.06(14)
C75 C70 P52 124.05(16)
C75 C70 C71 120.84(19)
C70 C71 C76 120.71(18)
C72 C71 C70 117.70(18)
C72 C71 C76 121.59(18)
C71 C72 H72 119.5
C73 C72 C71 121.03(19)
C73 C72 H72 119.5
C72 C73 H73 119.6
C74 C73 C72 120.8(2)
C74 C73 H73 119.6
C73 C74 H74 120.3
C73 C74 C75 119.32(19)
C75 C74 H74 120.3
C70 C75 H75 119.9
C74 C75 C70 120.12(19)
C74 C75 H75 119.9
Zr51 C76 H76 114.5
N51 C76 Zr51 59.07(10)
N51 C76 C71 116.55(16)
N51 C76 H76 114.5
C71 C76 Zr51 125.77(13)
C71 C76 H76 114.5
C78 C77 P52 117.31(16)
C78 C77 C82 118.6(2)
C82 C77 P52 124.03(17)
C77 C78 H78 119.6
C77 C78 C79 120.8(2)
C79 C78 H78 119.6
C78 C79 H79 120.1
C80 C79 C78 119.7(2)
C80 C79 H79 120.1
C79 C80 H80 120.0
C81 C80 C79 120.1(2)
C81 C80 H80 120.0
C80 C81 H81 119.8
C80 C81 C82 120.4(2)
C82 C81 H81 119.8
C77 C82 C81 120.4(2)
C77 C82 H82 119.8
C81 C82 H82 119.8
C84 C83 P52 123.68(16)
C84 C83 C88 118.40(19)
C88 C83 P52 117.88(15)
C83 C84 H84 119.7
C83 C84 C85 120.6(2)
C85 C84 H84 119.7
C84 C85 H85 119.7
C86 C85 C84 120.6(2)
C86 C85 H85 119.7
C85 C86 H86 120.3
C85 C86 C87 119.3(2)
C87 C86 H86 120.3
C86 C87 H87 119.7
C86 C87 C88 120.5(2)
C88 C87 H87 119.7
C83 C88 H88 119.7
C87 C88 C83 120.5(2)
C87 C88 H88 119.7
Zr51 C89 H89A 53.5(11)
Zr51 C89 H89B 124.4(14)
H89A C89 H89B 101.9(18)
C90 C89 Zr51 120.18(15)
C90 C89 H89A 106.5(11)
C90 C89 H89B 114.4(14)
C90 C89 B51 116.07(18)
B51 C89 Zr51 65.99(11)
B51 C89 H89A 117.6(11)
B51 C89 H89B 99.5(14)
C89 C90 H90A 109.5
C89 C90 H90B 109.5
C89 C90 H90C 109.5
H90A C90 H90B 109.5
H90A C90 H90C 109.5
H90B C90 H90C 109.5
Zr51 C91 H91A 54.4(14)
Zr51 C91 H91B 120.8(15)
H91A C91 H91B 102(2)
C92 C91 Zr51 126.92(15)
C92 C91 H91A 104.3(14)
C92 C91 H91B 110.4(15)
C92 C91 B51 113.51(18)
B51 C91 Zr51 64.43(11)
B51 C91 H91A 118.8(14)
B51 C91 H91B 107.5(14)
C91 C92 H92A 109.5
C91 C92 H92B 109.5
C91 C92 H92C 109.5
H92A C92 H92B 109.5
H92A C92 H92C 109.5
H92B C92 H92C 109.5
H93A C93 H93B 109(2)
C94 C93 H93A 109.5(13)
C94 C93 H93B 109.6(15)
C94 C93 B51 115.71(19)
B51 C93 H93A 108.9(13)
B51 C93 H93B 103.8(15)
C93 C94 H94A 109.5
C93 C94 H94B 109.5
C93 C94 H94C 109.5
H94A C94 H94B 109.5
H94A C94 H94C 109.5
H94B C94 H94C 109.5
Zr51 B51 H51 55.4(10)
C89 B51 Zr51 76.05(11)
C89 B51 H51 105.7(10)
C91 B51 Zr51 78.46(12)
C91 B51 H51 109.5(11)
C91 B51 C89 111.22(17)
C93 B51 Zr51 161.07(17)
C93 B51 H51 105.8(11)
C93 B51 C89 110.64(18)
C93 B51 C91 113.49(19)
C102 C101 H101 120.0
C102 C101 C106 120.0
C106 C101 H101 120.0
C101 C102 H102 120.0
C101 C102 C103 120.0
C103 C102 H102 120.0
C102 C103 H103 120.0
C102 C103 C104 120.0
C104 C103 H103 120.0
C103 C104 H104 120.0
C105 C104 C103 120.0
C105 C104 H104 120.0
C104 C105 H105 120.0
C104 C105 C106 120.0
C106 C105 H105 120.0
C101 C106 H106 120.0
C105 C106 C101 120.0
C105 C106 H106 120.0
C202 C201 H201 120.0
C202 C201 C206 120.0
C206 C201 H201 120.0
C201 C202 H202 120.0
C201 C202 C203 120.0
C203 C202 H202 120.0
C202 C203 H203 120.0
C204 C203 C202 120.0
C204 C203 H203 120.0
C203 C204 H204 120.0
C203 C204 C205 120.0
C205 C204 H204 120.0
C204 C205 H205 120.0
C204 C205 C206 120.0
C206 C205 H205 120.0
C201 C206 H206 120.0
C205 C206 C201 120.0
C205 C206 H206 120.0

loop_
_geom_bond_atom_site_label_1
_geom_bond_atom_site_label_2
_geom_bond_distance
Zr1 H 1.85(2)
Zr1 H1 2.10(2)
Zr1 P1 2.7195(5)
Zr1 P2 2.6849(5)
Zr1 N1 1.9862(17)
Zr1 C26 2.3029(19)
Zr1 C39 2.624(2)
Zr1 H39A 2.22(2)
Zr1 C41 2.686(2)
Zr1 H41A 2.28(3)
Zr1 B1 2.479(2)
P1 C1 1.831(2)
P1 C8 1.8322(19)
P1 C14 1.834(2)
P2 C20 1.814(2)
P2 C27 1.824(2)
P2 C33 1.824(2)
N1 C7 1.455(2)
N1 C26 1.449(2)
C1 C2 1.413(3)
C1 C6 1.395(3)
C2 C3 1.389(3)
C2 C7 1.510(3)
C3 H3 0.9500
C3 C4 1.392(3)
C4 H4 0.9500
C4 C5 1.384(3)
C5 H5 0.9500
C5 C6 1.383(3)
C6 H6 0.9500
C7 H7A 0.9900
C7 H7B 0.9900
C8 C9 1.401(3)
C8 C13 1.389(3)
C9 H9 0.9500
C9 C10 1.394(3)
C10 H10 0.9500
C10 C11 1.377(3)
C11 H11 0.9500
C11 C12 1.385(3)
C12 H12 0.9500
C12 C13 1.393(3)
C13 H13 0.9500
C14 C15 1.389(3)
C14 C19 1.392(3)
C15 H15 0.9500
C15 C16 1.397(3)
C16 H16 0.9500
C16 C17 1.384(3)
C17 H17 0.9500
C17 C18 1.391(3)
C18 H18 0.9500
C18 C19 1.384(3)
C19 H19 0.9500
C20 C21 1.406(3)
C20 C25 1.396(3)
C21 C22 1.396(3)
C21 C26 1.490(3)
C22 H22 0.9500
C22 C23 1.387(3)
C23 H23 0.9500
C23 C24 1.389(3)
C24 H24 0.9500
C24 C25 1.384(3)
C25 H25 0.9500
C26 H26 1.0000
C27 C28 1.385(3)
C27 C32 1.392(3)
C28 H28 0.9500
C28 C29 1.389(3)
C29 H29 0.9500
C29 C30 1.373(3)
C30 H30 0.9500
C30 C31 1.371(3)
C31 H31 0.9500
C31 C32 1.382(3)
C32 H32 0.9500
C33 C34 1.390(3)
C33 C38 1.387(3)
C34 H34 0.9500
C34 C35 1.396(3)
C35 H35 0.9500
C35 C36 1.379(4)
C36 H36 0.9500
C36 C37 1.372(4)
C37 H37 0.9500
C37 C38 1.389(3)
C38 H38 0.9500
C39 H39A 1.10(2)
C39 H39B 0.98(2)
C39 C40 1.531(3)
C39 B1 1.669(3)
C40 H40A 0.9800
C40 H40B 0.9800
C40 H40C 0.9800
C41 H41A 0.97(3)
C41 H41B 1.05(2)
C41 C42 1.536(3)
C41 B1 1.658(3)
C42 H42A 0.9800
C42 H42B 0.9800
C42 H42C 0.9800
C43 H43A 0.97(2)
C43 H43B 1.07(2)
C43 C44 1.535(3)
C43 B1 1.604(3)
C44 H44A 0.9800
C44 H44B 0.9800
C44 H44C 0.9800
B1 H1 1.19(2)
Zr51 HA 1.82(2)
Zr51 H51 2.05(2)
Zr51 P51 2.7160(5)
Zr51 P52 2.6858(5)
Zr51 N51 1.9919(17)
Zr51 C76 2.302(2)
Zr51 C89 2.633(2)
Zr51 H89A 2.17(2)
Zr51 C91 2.692(2)
Zr51 H91A 2.27(2)
Zr51 B51 2.478(2)
P51 C51 1.833(2)
P51 C58 1.835(2)
P51 C64 1.831(2)
P52 C70 1.816(2)
P52 C77 1.826(2)
P52 C83 1.825(2)
N51 C57 1.448(2)
N51 C76 1.448(2)
C51 C52 1.410(3)
C51 C56 1.396(3)
C52 C53 1.396(3)
C52 C57 1.510(3)
C53 H53 0.9500
C53 C54 1.388(3)
C54 H54 0.9500
C54 C55 1.384(3)
C55 H55 0.9500
C55 C56 1.383(3)
C56 H56 0.9500
C57 H57A 0.9900
C57 H57B 0.9900
C58 C59 1.388(3)
C58 C63 1.393(3)
C59 H59 0.9500
C59 C60 1.396(3)
C60 H60 0.9500
C60 C61 1.377(3)
C61 H61 0.9500
C61 C62 1.383(3)
C62 H62 0.9500
C62 C63 1.392(3)
C63 H63 0.9500
C64 C65 1.390(3)
C64 C69 1.400(3)
C65 H65 0.9500
C65 C66 1.394(3)
C66 H66 0.9500
C66 C67 1.380(3)
C67 H67 0.9500
C67 C68 1.394(3)
C68 H68 0.9500
C68 C69 1.392(3)
C69 H69 0.9500
C70 C71 1.407(3)
C70 C75 1.399(3)
C71 C72 1.397(3)
C71 C76 1.493(3)
C72 H72 0.9500
C72 C73 1.388(3)
C73 H73 0.9500
C73 C74 1.385(3)
C74 H74 0.9500
C74 C75 1.387(3)
C75 H75 0.9500
C76 H76 1.0000
C77 C78 1.388(3)
C77 C82 1.393(3)
C78 H78 0.9500
C78 C79 1.390(3)
C79 H79 0.9500
C79 C80 1.388(4)
C80 H80 0.9500
C80 C81 1.365(4)
C81 H81 0.9500
C81 C82 1.394(3)
C82 H82 0.9500
C83 C84 1.385(3)
C83 C88 1.396(3)
C84 H84 0.9500
C84 C85 1.390(3)
C85 H85 0.9500
C85 C86 1.373(3)
C86 H86 0.9500
C86 C87 1.381(3)
C87 H87 0.9500
C87 C88 1.383(3)
C88 H88 0.9500
C89 H89A 1.07(2)
C89 H89B 1.00(3)
C89 C90 1.529(3)
C89 B51 1.669(3)
C90 H90A 0.9800
C90 H90B 0.9800
C90 H90C 0.9800
C91 H91A 0.97(2)
C91 H91B 1.02(3)
C91 C92 1.538(3)
C91 B51 1.658(3)
C92 H92A 0.9800
C92 H92B 0.9800
C92 H92C 0.9800
C93 H93A 1.01(2)
C93 H93B 1.06(3)
C93 C94 1.535(3)
C93 B51 1.612(3)
C94 H94A 0.9800
C94 H94B 0.9800
C94 H94C 0.9800
B51 H51 1.21(2)
C101 H101 0.9500
C101 C102 1.3900
C101 C106 1.3900
C102 H102 0.9500
C102 C103 1.3900
C103 H103 0.9500
C103 C104 1.3900
C104 H104 0.9500
C104 C105 1.3900
C105 H105 0.9500
C105 C106 1.3900
C106 H106 0.9500
C201 H201 0.9500
C201 C202 1.3900
C201 C206 1.3900
C202 H202 0.9500
C202 C203 1.3900
C203 H203 0.9500
C203 C204 1.3900
C204 H204 0.9500
C204 C205 1.3900
C205 H205 0.9500
C205 C206 1.3900
C206 H206 0.9500

loop_
_geom_torsion_atom_site_label_1
_geom_torsion_atom_site_label_2
_geom_torsion_atom_site_label_3
_geom_torsion_atom_site_label_4
_geom_torsion
Zr1 P1 C1 C2 46.61(16)
Zr1 P1 C1 C6 -133.25(14)
Zr1 P1 C8 C9 -123.66(15)
Zr1 P1 C8 C13 58.02(17)
Zr1 P1 C14 C15 -139.68(15)
Zr1 P1 C14 C19 40.0(2)
Zr1 P2 C20 C21 -7.26(16)
Zr1 P2 C20 C25 174.93(16)
Zr1 P2 C27 C28 139.68(16)
Zr1 P2 C27 C32 -38.9(2)
Zr1 P2 C33 C34 -60.3(2)
Zr1 P2 C33 C38 116.12(18)
Zr1 N1 C7 C2 37.5(4)
Zr1 N1 C26 C21 -117.74(16)
Zr1 C39 B1 C41 -71.08(14)
Zr1 C39 B1 C43 161.12(18)
Zr1 C41 B1 C39 69.44(14)
Zr1 C41 B1 C43 -164.61(18)
P1 C1 C2 C3 179.77(15)
P1 C1 C2 C7 -1.4(2)
P1 C1 C6 C5 -179.64(15)
P1 C8 C9 C10 -177.42(15)
P1 C8 C13 C12 176.86(16)
P1 C14 C15 C16 179.68(17)
P1 C14 C19 C18 -179.79(18)
P2 C20 C21 C22 -173.01(15)
P2 C20 C21 C26 8.3(2)
P2 C20 C25 C24 173.95(17)
P2 C27 C28 C29 -177.49(19)
P2 C27 C32 C31 178.26(19)
P2 C33 C34 C35 177.4(2)
P2 C33 C38 C37 -177.14(17)
C1 P1 C8 C9 -6.68(18)
C1 P1 C8 C13 175.00(16)
C1 P1 C14 C15 99.03(18)
C1 P1 C14 C19 -81.28(18)
C1 C2 C3 C4 0.1(3)
C1 C2 C7 N1 -42.4(2)
C2 C1 C6 C5 0.5(3)
C2 C3 C4 C5 0.1(3)
C3 C2 C7 N1 136.46(19)
C3 C4 C5 C6 0.1(3)
C4 C5 C6 C1 -0.3(3)
C6 C1 C2 C3 -0.4(3)
C6 C1 C2 C7 178.45(18)
C7 N1 C26 Zr1 -173.41(19)
C7 N1 C26 C21 68.9(2)
C7 C2 C3 C4 -178.78(19)
C8 P1 C1 C2 -76.43(16)
C8 P1 C1 C6 103.70(16)
C8 P1 C14 C15 -8.2(2)
C8 P1 C14 C19 171.48(17)
C8 C9 C10 C11 0.4(3)
C9 C8 C13 C12 -1.5(3)
C9 C10 C11 C12 -1.1(3)
C10 C11 C12 C13 0.5(3)
C11 C12 C13 C8 0.8(3)
C13 C8 C9 C10 0.9(3)
C14 P1 C1 C2 176.45(15)
C14 P1 C1 C6 -3.41(18)
C14 P1 C8 C9 102.05(17)
C14 P1 C8 C13 -76.28(17)
C14 C15 C16 C17 0.2(3)
C15 C14 C19 C18 -0.1(3)
C15 C16 C17 C18 -0.3(3)
C16 C17 C18 C19 0.2(4)
C17 C18 C19 C14 0.0(4)
C19 C14 C15 C16 0.0(3)
C20 P2 C27 C28 -102.36(19)
C20 P2 C27 C32 79.06(19)
C20 P2 C33 C34 -176.50(18)
C20 P2 C33 C38 -0.1(2)
C20 C21 C22 C23 -2.6(3)
C20 C21 C26 Zr1 -5.1(3)
C20 C21 C26 N1 64.1(2)
C21 C20 C25 C24 -3.7(3)
C21 C22 C23 C24 -0.9(3)
C22 C21 C26 Zr1 176.29(15)
C22 C21 C26 N1 -114.5(2)
C22 C23 C24 C25 2.2(3)
C23 C24 C25 C20 0.2(3)
C25 C20 C21 C22 4.9(3)
C25 C20 C21 C26 -173.78(18)
C26 N1 C7 C2 -157.48(17)
C26 C21 C22 C23 176.1(2)
C27 P2 C20 C21 -134.22(15)
C27 P2 C20 C25 47.97(19)
C27 P2 C33 C34 72.7(2)
C27 P2 C33 C38 -110.92(19)
C27 C28 C29 C30 -0.9(4)
C28 C27 C32 C31 -0.4(3)
C28 C29 C30 C31 0.0(4)
C29 C30 C31 C32 0.7(4)
C30 C31 C32 C27 -0.5(4)
C32 C27 C28 C29 1.1(3)
C33 P2 C20 C21 115.47(15)
C33 P2 C20 C25 -62.33(19)
C33 P2 C27 C28 9.0(2)
C33 P2 C27 C32 -169.55(18)
C33 C34 C35 C36 -0.4(4)
C34 C33 C38 C37 -0.8(3)
C34 C35 C36 C37 0.0(5)
C35 C36 C37 C38 0.0(4)
C36 C37 C38 C33 0.4(4)
C38 C33 C34 C35 0.8(4)
C40 C39 B1 Zr1 -113.80(18)
C40 C39 B1 C41 175.12(18)
C40 C39 B1 C43 47.3(3)
C42 C41 B1 Zr1 -124.26(17)
C42 C41 B1 C39 -54.8(2)
C42 C41 B1 C43 71.1(2)
C44 C43 B1 Zr1 -68.1(5)
C44 C43 B1 C39 -174.56(19)
C44 C43 B1 C41 59.3(3)
Zr51 P51 C51 C52 46.35(16)
Zr51 P51 C51 C56 -133.55(14)
Zr51 P51 C58 C59 -125.22(15)
Zr51 P51 C58 C63 57.49(17)
Zr51 P51 C64 C65 -137.83(15)
Zr51 P51 C64 C69 42.20(19)
Zr51 P52 C70 C71 -6.96(15)
Zr51 P52 C70 C75 175.79(15)
Zr51 P52 C77 C78 -62.17(18)
Zr51 P52 C77 C82 114.91(17)
Zr51 P52 C83 C84 137.61(16)
Zr51 P52 C83 C88 -39.79(19)
Zr51 N51 C57 C52 38.1(4)
Zr51 N51 C76 C71 -117.53(16)
Zr51 C89 B51 C91 -71.48(15)
Zr51 C89 B51 C93 161.4(2)
Zr51 C91 B51 C89 69.93(14)
Zr51 C91 B51 C93 -164.55(19)
P51 C51 C52 C53 179.98(14)
P51 C51 C52 C57 -1.3(2)
P51 C51 C56 C55 179.98(15)
P51 C58 C59 C60 -177.09(15)
P51 C58 C63 C62 176.59(16)
P51 C64 C65 C66 179.87(16)
P51 C64 C69 C68 -179.97(17)
P52 C70 C71 C72 -172.07(14)
P52 C70 C71 C76 8.4(2)
P52 C70 C75 C74 173.33(16)
P52 C77 C78 C79 178.21(18)
P52 C77 C82 C81 -177.70(16)
P52 C83 C84 C85 -176.38(19)
P52 C83 C88 C87 176.89(18)
C51 P51 C58 C59 -7.86(19)
C51 P51 C58 C63 174.84(16)
C51 P51 C64 C65 100.93(18)
C51 P51 C64 C69 -79.03(18)
C51 C52 C53 C54 0.4(3)
C51 C52 C57 N51 -42.3(2)
C52 C51 C56 C55 0.1(3)
C52 C53 C54 C55 -0.6(3)
C53 C52 C57 N51 136.35(18)
C53 C54 C55 C56 0.5(3)
C54 C55 C56 C51 -0.3(3)
C56 C51 C52 C53 -0.1(3)
C56 C51 C52 C57 178.57(17)
C57 N51 C76 Zr51 -172.92(19)
C57 N51 C76 C71 69.5(2)
C57 C52 C53 C54 -178.37(18)
C58 P51 C51 C52 -76.97(16)
C58 P51 C51 C56 103.13(16)
C58 P51 C64 C65 -6.3(2)
C58 P51 C64 C69 173.72(16)
C58 C59 C60 C61 0.7(3)
C59 C58 C63 C62 -0.8(3)
C59 C60 C61 C62 -1.0(3)
C60 C61 C62 C63 0.4(3)
C61 C62 C63 C58 0.5(3)
C63 C58 C59 C60 0.2(3)
C64 P51 C51 C52 176.11(15)
C64 P51 C51 C56 -3.78(18)
C64 P51 C58 C59 100.46(18)
C64 P51 C58 C63 -76.84(17)
C64 C65 C66 C67 0.4(3)
C65 C64 C69 C68 0.1(3)
C65 C66 C67 C68 -0.5(3)
C66 C67 C68 C69 0.4(3)
C67 C68 C69 C64 -0.2(3)
C69 C64 C65 C66 -0.2(3)
C70 P52 C77 C78 -178.34(16)
C70 P52 C77 C82 -1.3(2)
C70 P52 C83 C84 -104.28(19)
C70 P52 C83 C88 78.31(18)
C70 C71 C72 C73 -3.2(3)
C70 C71 C76 Zr51 -5.6(3)
C70 C71 C76 N51 64.0(2)
C71 C70 C75 C74 -3.8(3)
C71 C72 C73 C74 -0.4(3)
C72 C71 C76 Zr51 174.87(14)
C72 C71 C76 N51 -115.5(2)
C72 C73 C74 C75 2.1(3)
C73 C74 C75 C70 0.0(3)
C75 C70 C71 C72 5.3(3)
C75 C70 C71 C76 -174.27(18)
C76 N51 C57 C52 -158.07(17)
C76 C71 C72 C73 176.35(19)
C77 P52 C70 C71 115.77(15)
C77 P52 C70 C75 -61.47(19)
C77 P52 C83 C84 7.2(2)
C77 P52 C83 C88 -170.16(17)
C77 C78 C79 C80 -0.5(4)
C78 C77 C82 C81 -0.7(3)
C78 C79 C80 C81 -0.3(4)
C79 C80 C81 C82 0.6(4)
C80 C81 C82 C77 -0.1(3)
C82 C77 C78 C79 1.0(3)
C83 P52 C70 C71 -133.86(14)
C83 P52 C70 C75 48.90(19)
C83 P52 C77 C78 70.36(18)
C83 P52 C77 C82 -112.56(18)
C83 C84 C85 C86 -0.5(4)
C84 C83 C88 C87 -0.6(3)
C84 C85 C86 C87 -0.5(4)
C85 C86 C87 C88 0.8(4)
C86 C87 C88 C83 -0.3(4)
C88 C83 C84 C85 1.0(3)
C90 C89 B51 Zr51 -113.25(17)
C90 C89 B51 C91 175.27(18)
C90 C89 B51 C93 48.2(3)
C92 C91 B51 Zr51 -121.20(17)
C92 C91 B51 C89 -51.3(2)
C92 C91 B51 C93 74.3(2)
C94 C93 B51 Zr51 -65.1(6)
C94 C93 B51 C89 -172.8(2)
C94 C93 B51 C91 61.3(3)
C101 C102 C103 C104 0.0
C102 C101 C106 C105 0.0
C102 C103 C104 C105 0.0
C103 C104 C105 C106 0.0
C104 C105 C106 C101 0.0
C106 C101 C102 C103 0.0
C201 C202 C203 C204 0.0
C202 C201 C206 C205 0.0
C202 C203 C204 C205 0.0
C203 C204 C205 C206 0.0
C204 C205 C206 C201 0.0
C206 C201 C202 C203 0.0

loop_
_exptl_oxdiff_crystal_face_indexfrac_h
_exptl_oxdiff_crystal_face_indexfrac_k
_exptl_oxdiff_crystal_face_indexfrac_l
_exptl_oxdiff_crystal_face_x
_exptl_oxdiff_crystal_face_y
_exptl_oxdiff_crystal_face_z
14.0185 -7.9868 -12.0022 0.3247 0.8739 0.3184
-20.0113 -18.0139 -2.9988 -0.9873 -0.0768 -0.0510
-10.0069 -0.0073 -27.9989 0.0415 -0.2215 0.9776
10.0180 -16.9891 -6.0023 -0.0871 1.0182 0.0271
9.0035 5.0057 29.9993 0.0358 -0.0071 -0.9960
5.0118 -9.9936 -24.0012 0.1591 0.6760 0.7231
-14.0192 12.9866 -2.9975 -0.0242 -0.9741 0.2485
1.9945 9.9992 29.0004 -0.0205 -0.4427 -0.9038
20.0101 20.0135 5.9990 1.0042 -0.0116 -0.0327
-6.9950 -25.0019 -8.0008 -0.7454 0.6862 0.0370
-1.0112 21.9958 5.0015 0.4789 -0.8591 0.0463
